data_7719378
loop_
_publ_author_name
'Chleb&#xed;k, Richard'
'Kert&#xe9;sz, Erik'
'Erben, Milan'
'R&#x16f;&#x17e;i&#x10d;ka, Ale&#x161;'
'Jambor, Roman'
'Benk&#x151;, Zolt&#xe1;n'
'Dost&#xe1;l, Libor'

_publ_section_title
;
 Remarkable coordination variability of the P,C,P-pincer ligand in
 organotin(IV) compounds - a promising outlook for other p-block elements.
;
_journal_issue 40
_journal_name_full 'Dalton transactions (Cambridge, England : 2003)'
_journal_page_first 15093
_journal_page_last 15106
_journal_paper_doi 10.1039/d5dt01873k
_journal_volume 54
_journal_year 2025
_chemical_formula_moiety 'C68 H132 Ag2 O4 P4 Sn2, 2(C F3 O3 S), 2(C H2 Cl2)'
_chemical_formula_sum 'C72 H136 Ag2 Cl4 F6 O10 P4 S2 Sn2'
_chemical_formula_weight 2058.72
_space_group_crystal_system triclinic
_space_group_IT_number 2
_space_group_name_Hall '-P 1'
_space_group_name_H-M_alt 'P -1'
_atom_sites_solution_hydrogens geom
_audit_creation_method 'APEX4 v2022.10-0'
_audit_update_record
;
2025-07-02 deposited with the CCDC.	2025-09-05 downloaded from the CCDC.
;
_cell_angle_alpha 99.0350(10)
_cell_angle_beta 100.6990(10)
_cell_angle_gamma 116.6860(10)
_cell_formula_units_Z 1
_cell_length_a 13.2916(5)
_cell_length_b 13.6331(5)
_cell_length_c 15.1787(6)
_cell_measurement_reflns_used 96922
_cell_measurement_temperature 150(2)
_cell_measurement_theta_max 28
_cell_measurement_theta_min 1
_cell_volume 2322.47(16)
_computing_cell_refinement 'APEX4 v2022.10-0 (Bruker AXS)'
_computing_data_collection 'Bruker Instrument Service vV6.2.3'
_computing_data_reduction 'SAINT V8.37A (Bruker AXS Inc., 2015)'
_computing_molecular_graphics 'Platon (Spek, 2009)'
_computing_publication_material 'Platon (Spek, 2009)'
_computing_structure_refinement 'SHELXL-2019/1 (Sheldrick, 2019)'
_computing_structure_solution 'XT, VERSION 2014/5'
_diffrn_ambient_temperature 150(2)
_diffrn_detector_area_resol_mean 10.4167
_diffrn_measured_fraction_theta_full 0.965
_diffrn_measured_fraction_theta_max 0.974
_diffrn_measurement_device_type 'Bruker D8 - Venture'
_diffrn_measurement_method '\f and \w scans to fill the Ewald sphere'
_diffrn_radiation_type MoK\a
_diffrn_radiation_wavelength 0.71073
_diffrn_reflns_av_R_equivalents 0.0306
_diffrn_reflns_av_unetI/netI 0.0191
_diffrn_reflns_Laue_measured_fraction_full 0.965
_diffrn_reflns_Laue_measured_fraction_max 0.974
_diffrn_reflns_limit_h_max 17
_diffrn_reflns_limit_h_min -17
_diffrn_reflns_limit_k_max 18
_diffrn_reflns_limit_k_min -18
_diffrn_reflns_limit_l_max 20
_diffrn_reflns_limit_l_min -20
_diffrn_reflns_number 96816
_diffrn_reflns_point_group_measured_fraction_full 0.965
_diffrn_reflns_point_group_measured_fraction_max 0.974
_diffrn_reflns_theta_full 25.242
_diffrn_reflns_theta_max 28.289
_diffrn_reflns_theta_min 2.590
_diffrn_source 'sealed X-ray tube'
_exptl_absorpt_coefficient_mu 1.236
_exptl_absorpt_correction_T_max 0.7457
_exptl_absorpt_correction_T_min 0.6115
_exptl_absorpt_correction_type multi-scan
_exptl_absorpt_process_details
;
SADABS-2016/2 - Bruker AXS area detector
scaling and absorption correction
Reference: Krause, L., Herbst-Irmer, R., Sheldrick G.M. & Stalke D.,
 J. Appl. Cryst. 48 (2015) 3-10.
;
_exptl_crystal_colour colourless
_exptl_crystal_density_diffrn 1.472
_exptl_crystal_description block
_exptl_crystal_F_000 1056
_exptl_crystal_size_max 0.391
_exptl_crystal_size_mid 0.342
_exptl_crystal_size_min 0.262
_refine_diff_density_max 0.761
_refine_diff_density_min -0.581
_refine_diff_density_rms 0.052
_refine_ls_extinction_method none
_refine_ls_goodness_of_fit_ref 1.089
_refine_ls_hydrogen_treatment constr
_refine_ls_matrix_type full
_refine_ls_number_parameters 507
_refine_ls_number_reflns 11252
_refine_ls_number_restraints 367
_refine_ls_restrained_S_all 1.083
_refine_ls_R_factor_all 0.0212
_refine_ls_R_factor_gt 0.0198
_refine_ls_shift/su_max 0.007
_refine_ls_shift/su_mean 0.000
_refine_ls_structure_factor_coef Fsqd
_refine_ls_weighting_details 'w=1/[\s^2^(Fo^2^)+(0.0092P)^2^+1.5979P] where P=(Fo^2^+2Fc^2^)/3'
_refine_ls_weighting_scheme calc
_refine_ls_wR_factor_gt 0.0459
_refine_ls_wR_factor_ref 0.0473
_reflns_Friedel_coverage 0.000
_reflns_number_gt 10705
_reflns_number_total 11252
_reflns_threshold_expression 'I > 2\s(I)'
_cod_data_source_file d5dt01873k2.cif
_cod_data_source_block 4AgOTf
_cod_depositor_comments 'Adding full bibliography for 7719373--7719382.cif.'
_cod_original_cell_volume 2322.47(15)
_cod_database_code 7719378
_shelx_shelxl_version_number 2019/1
_shelx_space_group_comment
;
The symmetry employed for this shelxl refinement is uniquely defined
by the following loop, which should always be used as a source of
symmetry information in preference to the above space-group names.
They are only intended as comments.
;
_exptl_absorpt_special_details
;
The ratio of minimum to maximum
apparent transmission was 0.820
;

loop_
_space_group_symop_operation_xyz
'x, y, z'
'-x, -y, -z'

loop_
_atom_site_label
_atom_site_type_symbol
_atom_site_fract_x
_atom_site_fract_y
_atom_site_fract_z
_atom_site_U_iso_or_equiv
_atom_site_adp_type
_atom_site_occupancy
_atom_site_site_symmetry_order
_atom_site_calc_flag
_atom_site_refinement_flags_posn
_atom_site_refinement_flags_adp
_atom_site_refinement_flags_occupancy
_atom_site_disorder_assembly
_atom_site_disorder_group
Sn1 Sn 0.77355(2) 1.13647(2) 0.35858(2) 0.01693(3) Uani 1 1 d . . . . .
Ag1 Ag 0.34730(2) 0.73368(2) 0.00995(2) 0.01863(3) Uani 1 1 d . . . . .
Cl1 Cl 0.11082(4) -0.17305(5) 0.13324(3) 0.04495(10) Uani 1 1 d . . . . .
F1 F 0.3053(19) 0.3606(15) 0.2919(14) 0.058(3) Uani 0.38(3) 1 d . . P A 1
F2 F 0.1970(18) 0.1913(11) 0.2630(8) 0.079(3) Uani 0.38(3) 1 d . . P A 1
F3 F 0.3769(19) 0.2394(18) 0.2692(9) 0.076(3) Uani 0.38(3) 1 d . . P A 1
Cl2 Cl -0.03239(10) -0.08800(19) 0.19028(13) 0.0751(6) Uani 0.726(4) 1 d . . P B 1
F1A F 0.3393(12) 0.3692(10) 0.2930(9) 0.0638(19) Uani 0.62(3) 1 d . . P A 2
F2A F 0.3300(14) 0.2081(10) 0.2681(6) 0.080(2) Uani 0.62(3) 1 d . . P A 2
F3A F 0.1648(9) 0.2052(7) 0.2465(9) 0.087(2) Uani 0.62(3) 1 d . . P A 2
Cl2A Cl -0.0196(3) -0.0425(4) 0.1669(4) 0.0751(6) Uani 0.274(4) 1 d . . P B 2
S1 S 0.26316(3) 0.25676(3) 0.11665(3) 0.02872(8) Uani 1 1 d . . . . .
P1 P 0.46369(3) 0.77105(3) 0.16543(2) 0.01526(6) Uani 1 1 d . . . . .
P2 P 0.78662(3) 1.35112(3) 0.14479(2) 0.01484(6) Uani 1 1 d . . . . .
O2 O 0.73888(8) 1.28608(7) 0.22275(6) 0.01646(17) Uani 1 1 d . . . . .
O3 O 0.38069(12) 0.32909(13) 0.11635(10) 0.0472(3) Uani 1 1 d . . . . .
O4 O 0.18356(12) 0.30006(12) 0.09619(11) 0.0499(4) Uani 1 1 d . . . . .
O5 O 0.21517(13) 0.13764(11) 0.07112(10) 0.0427(3) Uani 1 1 d . . . . .
C1 C 0.63350(10) 1.09665(10) 0.23506(8) 0.0148(2) Uani 1 1 d . . . . .
C2 C 0.52831(11) 0.99273(10) 0.20275(8) 0.0148(2) Uani 1 1 d . . . . .
C13 C 0.32623(16) 0.56241(13) 0.19262(14) 0.0379(4) Uani 1 1 d . . . . .
H13A H 0.267081 0.518314 0.221626 0.057 Uiso 1 1 calc R U . . .
H13B H 0.389502 0.543256 0.202297 0.057 Uiso 1 1 calc R U . . .
H13C H 0.289494 0.543932 0.125638 0.057 Uiso 1 1 calc R U . . .
C14 C 0.44494(16) 0.72519(17) 0.33955(12) 0.0405(4) Uani 1 1 d . . . . .
H14A H 0.391192 0.685757 0.374250 0.061 Uiso 1 1 calc R U . . .
H14B H 0.479800 0.807869 0.364518 0.061 Uiso 1 1 calc R U . . .
H14C H 0.507454 0.704948 0.345884 0.061 Uiso 1 1 calc R U . . .
C15 C 0.92134(11) 1.34035(11) 0.14797(9) 0.0191(2) Uani 1 1 d . . . . .
C16 C 0.87495(13) 1.21182(12) 0.10780(10) 0.0238(3) Uani 1 1 d . . . . .
H16A H 0.941277 1.198695 0.105762 0.036 Uiso 1 1 calc R U . . .
H16B H 0.821813 1.185622 0.044622 0.036 Uiso 1 1 calc R U . . .
H16C H 0.832258 1.169450 0.147492 0.036 Uiso 1 1 calc R U . . .
C17 C 1.00779(12) 1.38118(13) 0.24539(10) 0.0257(3) Uani 1 1 d . . . . .
H17A H 1.067381 1.358146 0.242386 0.039 Uiso 1 1 calc R U . . .
H17B H 0.964962 1.346953 0.288294 0.039 Uiso 1 1 calc R U . . .
H17C H 1.046255 1.464531 0.267730 0.039 Uiso 1 1 calc R U . . .
C18 C 0.98308(13) 1.40584(14) 0.08311(11) 0.0272(3) Uani 1 1 d . . . . .
H18A H 1.045055 1.388290 0.074453 0.041 Uiso 1 1 calc R U . . .
H18B H 1.017978 1.488016 0.110891 0.041 Uiso 1 1 calc R U . . .
H18C H 0.925601 1.383002 0.022589 0.041 Uiso 1 1 calc R U . . .
C19 C 0.81250(12) 1.49714(11) 0.19309(10) 0.0224(3) Uani 1 1 d . . . . .
C20 C 0.91405(16) 1.56663(15) 0.28276(13) 0.0408(4) Uani 1 1 d . . . . .
H20A H 0.914281 1.637361 0.308401 0.061 Uiso 1 1 calc R U . . .
H20B H 0.988744 1.585154 0.269077 0.061 Uiso 1 1 calc R U . . .
H20C H 0.904231 1.521924 0.328287 0.061 Uiso 1 1 calc R U . . .
C21 C 0.83295(18) 1.56090(14) 0.11739(14) 0.0393(4) Uani 1 1 d . . . . .
H21A H 0.840593 1.636041 0.139939 0.059 Uiso 1 1 calc R U . . .
H21B H 0.766093 1.516816 0.060965 0.059 Uiso 1 1 calc R U . . .
H21C H 0.905182 1.570447 0.103044 0.059 Uiso 1 1 calc R U . . .
C22 C 0.69741(14) 1.48123(13) 0.21225(12) 0.0301(3) Uani 1 1 d . . . . .
H22A H 0.704090 1.556100 0.233935 0.045 Uiso 1 1 calc R U . . .
H22B H 0.682522 1.440462 0.260232 0.045 Uiso 1 1 calc R U . . .
H22C H 0.632178 1.436966 0.154795 0.045 Uiso 1 1 calc R U . . .
C23 C 0.70016(13) 1.02700(12) 0.44446(9) 0.0237(3) Uani 1 1 d . . . . .
H23A H 0.617046 1.007926 0.435026 0.028 Uiso 1 1 calc R U . . .
H23B H 0.700936 0.954875 0.423507 0.028 Uiso 1 1 calc R U . . .
C24 C 0.76515(16) 1.07902(17) 0.54837(11) 0.0376(4) Uani 1 1 d . . . . .
H24A H 0.754857 1.144993 0.571508 0.045 Uiso 1 1 calc R U . . .
H24B H 0.850261 1.107780 0.557237 0.045 Uiso 1 1 calc R U . . .
C25 C 0.72235(17) 0.99445(19) 0.60647(12) 0.0414(4) Uani 1 1 d . . . . .
H25A H 0.732184 0.928325 0.582847 0.050 Uiso 1 1 calc R U . . .
H25B H 0.772735 1.031852 0.671813 0.050 Uiso 1 1 calc R U . . .
C26 C 0.59620(17) 0.95165(17) 0.60513(13) 0.0403(4) Uani 1 1 d . . . . .
H26A H 0.577581 0.904558 0.648624 0.061 Uiso 1 1 calc R U . . .
H26B H 0.544733 0.905795 0.542041 0.061 Uiso 1 1 calc R U . . .
H26C H 0.583992 1.016690 0.623848 0.061 Uiso 1 1 calc R U . . .
C27 C 0.90779(12) 1.10466(13) 0.32212(10) 0.0250(3) Uani 1 1 d . . . . .
H27A H 0.869170 1.028509 0.276830 0.030 Uiso 1 1 calc R U . . .
H27B H 0.950927 1.161957 0.290820 0.030 Uiso 1 1 calc R U . . .
C28 C 0.99616(14) 1.10886(14) 0.40466(11) 0.0285(3) Uani 1 1 d . . . . .
H28A H 0.952921 1.058818 0.440849 0.034 Uiso 1 1 calc R U . . .
H28B H 1.044168 1.078630 0.381047 0.034 Uiso 1 1 calc R U . . .
C29 C 1.07742(15) 1.22872(16) 0.46886(12) 0.0363(4) Uani 1 1 d . . . . .
H29A H 1.118720 1.279284 0.432202 0.044 Uiso 1 1 calc R U . . .
H29B H 1.029552 1.257969 0.494020 0.044 Uiso 1 1 calc R U . . .
C30 C 1.1680(2) 1.2338(2) 0.54949(15) 0.0579(6) Uani 1 1 d . . . . .
H30A H 1.217834 1.312693 0.588409 0.087 Uiso 1 1 calc R U . . .
H30B H 1.216978 1.206557 0.525128 0.087 Uiso 1 1 calc R U . . .
H30C H 1.127793 1.185293 0.586991 0.087 Uiso 1 1 calc R U . . .
C31 C 0.82502(13) 1.30670(12) 0.43774(10) 0.0246(3) Uani 1 1 d . . . . .
H31A H 0.870276 1.320988 0.502462 0.030 Uiso 1 1 calc R U . . .
H31B H 0.877091 1.363164 0.410010 0.030 Uiso 1 1 calc R U . . .
C32 C 0.71928(14) 1.32333(13) 0.43951(10) 0.0270(3) Uani 1 1 d . . . . .
H32A H 0.674436 1.308611 0.374544 0.032 Uiso 1 1 calc R U . . .
H32B H 0.667171 1.265831 0.466476 0.032 Uiso 1 1 calc R U . . .
C33 C 0.74993(18) 1.44139(15) 0.49466(13) 0.0412(4) Uani 1 1 d . . . . .
H33A H 0.784567 1.452178 0.561439 0.049 Uiso 1 1 calc R U . . .
H33B H 0.810218 1.499710 0.473547 0.049 Uiso 1 1 calc R U . . .
C34 C 0.6445(2) 1.46011(19) 0.48424(16) 0.0508(5) Uani 1 1 d . . . . .
H34A H 0.668140 1.534603 0.525269 0.076 Uiso 1 1 calc R U . . .
H34B H 0.582450 1.399861 0.501314 0.076 Uiso 1 1 calc R U . . .
H34C H 0.615009 1.457948 0.419410 0.076 Uiso 1 1 calc R U . . .
C35 C 0.2792(2) 0.2607(2) 0.23880(16) 0.0536(5) Uani 1 1 d . . . . .
C36 C 0.03032(17) -0.10625(18) 0.09718(17) 0.0491(5) Uani 1 1 d . . . . .
H36A H -0.032353 -0.154581 0.037902 0.059 Uiso 1 1 calc R U . B 1
H36B H 0.082472 -0.031512 0.088316 0.059 Uiso 1 1 calc R U . B 1
O1 O 0.52782(8) 0.90121(7) 0.23427(6) 0.01690(17) Uani 1 1 d . . . . .
C3 C 0.42541(11) 0.97813(11) 0.14518(9) 0.0176(2) Uani 1 1 d . . . . .
H3 H 0.355277 0.906312 0.126148 0.021 Uiso 1 1 calc R U . . .
C4 C 0.42658(11) 1.07003(11) 0.11589(9) 0.0194(2) Uani 1 1 d . . . . .
H4 H 0.356078 1.062348 0.078893 0.023 Uiso 1 1 calc R U . . .
C5 C 0.63176(10) 1.18306(10) 0.19749(8) 0.0150(2) Uani 1 1 d . . . . .
C6 C 0.53085(11) 1.17323(11) 0.14068(9) 0.0181(2) Uani 1 1 d . . . . .
H6 H 0.533141 1.235824 0.119248 0.022 Uiso 1 1 calc R U . . .
C7 C 0.58948(12) 0.75082(11) 0.15370(9) 0.0204(2) Uani 1 1 d . . . . .
C8 C 0.65620(13) 0.84361(13) 0.10801(11) 0.0264(3) Uani 1 1 d . . . . .
H8A H 0.722882 0.836701 0.095686 0.040 Uiso 1 1 calc R U . . .
H8B H 0.685160 0.919080 0.150012 0.040 Uiso 1 1 calc R U . . .
H8C H 0.603078 0.834192 0.049197 0.040 Uiso 1 1 calc R U . . .
C9 C 0.54413(14) 0.63323(13) 0.08620(11) 0.0292(3) Uani 1 1 d . . . . .
H9A H 0.610423 0.628505 0.070597 0.044 Uiso 1 1 calc R U . . .
H9B H 0.487642 0.623125 0.029169 0.044 Uiso 1 1 calc R U . . .
H9C H 0.505452 0.573215 0.115868 0.044 Uiso 1 1 calc R U . . .
C10 C 0.67104(14) 0.76512(14) 0.24587(10) 0.0287(3) Uani 1 1 d . . . . .
H10A H 0.742511 0.767347 0.235390 0.043 Uiso 1 1 calc R U . . .
H10B H 0.630781 0.700709 0.270920 0.043 Uiso 1 1 calc R U . . .
H10C H 0.692162 0.836478 0.290438 0.043 Uiso 1 1 calc R U . . .
C11 C 0.37687(12) 0.68928(12) 0.23657(10) 0.0232(3) Uani 1 1 d . . . . .
C12 C 0.27461(14) 0.71478(14) 0.22973(13) 0.0326(3) Uani 1 1 d . . . . .
H12A H 0.225344 0.674830 0.267046 0.049 Uiso 1 1 calc R U . . .
H12B H 0.227203 0.688623 0.164494 0.049 Uiso 1 1 calc R U . . .
H12C H 0.306074 0.797155 0.253304 0.049 Uiso 1 1 calc R U . . .

loop_
_atom_site_aniso_label
_atom_site_aniso_U_11
_atom_site_aniso_U_22
_atom_site_aniso_U_33
_atom_site_aniso_U_23
_atom_site_aniso_U_13
_atom_site_aniso_U_12
Sn1 0.01697(4) 0.01751(4) 0.01277(4) 0.00244(3) 0.00077(3) 0.00746(3)
Ag1 0.01812(5) 0.01852(5) 0.01485(5) 0.00305(3) -0.00053(3) 0.00790(4)
Cl1 0.0392(2) 0.0552(3) 0.0411(2) 0.0050(2) 0.01239(18) 0.0261(2)
F1 0.095(7) 0.057(3) 0.039(3) 0.013(2) 0.029(5) 0.048(5)
F2 0.112(6) 0.082(4) 0.071(4) 0.052(3) 0.058(4) 0.048(4)
F3 0.115(7) 0.105(7) 0.046(3) 0.028(4) 0.013(4) 0.086(6)
Cl2 0.0377(4) 0.0691(10) 0.0991(9) -0.0267(7) 0.0209(4) 0.0258(6)
F1A 0.097(5) 0.066(2) 0.0367(18) 0.0090(15) 0.014(3) 0.050(3)
F2A 0.137(6) 0.101(4) 0.066(2) 0.059(3) 0.048(3) 0.093(4)
F3A 0.105(3) 0.101(3) 0.105(4) 0.056(3) 0.085(3) 0.063(2)
Cl2A 0.0377(4) 0.0691(10) 0.0991(9) -0.0267(7) 0.0209(4) 0.0258(6)
S1 0.02767(17) 0.02789(18) 0.03549(19) 0.00999(15) 0.00971(15) 0.01709(15)
P1 0.01605(14) 0.01250(13) 0.01432(13) 0.00361(11) 0.00143(11) 0.00579(11)
P2 0.01404(13) 0.01261(13) 0.01404(13) 0.00331(10) 0.00212(11) 0.00429(11)
O2 0.0146(4) 0.0139(4) 0.0153(4) 0.0038(3) 0.0025(3) 0.0033(3)
O3 0.0318(6) 0.0531(8) 0.0457(8) 0.0124(6) 0.0148(6) 0.0110(6)
O4 0.0419(7) 0.0375(7) 0.0648(9) -0.0020(6) -0.0071(6) 0.0285(6)
O5 0.0492(7) 0.0320(6) 0.0549(8) 0.0086(6) 0.0203(6) 0.0256(6)
C1 0.0142(5) 0.0162(5) 0.0125(5) 0.0026(4) 0.0021(4) 0.0074(4)
C2 0.0177(5) 0.0135(5) 0.0143(5) 0.0047(4) 0.0052(4) 0.0081(4)
C13 0.0403(9) 0.0180(7) 0.0553(11) 0.0155(7) 0.0223(8) 0.0095(6)
C14 0.0381(9) 0.0486(10) 0.0259(8) 0.0211(7) 0.0101(7) 0.0104(8)
C15 0.0155(5) 0.0211(6) 0.0185(6) 0.0059(5) 0.0045(4) 0.0073(5)
C16 0.0246(6) 0.0243(6) 0.0241(6) 0.0056(5) 0.0064(5) 0.0140(5)
C17 0.0182(6) 0.0313(7) 0.0224(6) 0.0068(5) 0.0012(5) 0.0099(5)
C18 0.0217(6) 0.0324(7) 0.0272(7) 0.0126(6) 0.0109(5) 0.0102(6)
C19 0.0236(6) 0.0138(5) 0.0249(6) 0.0028(5) 0.0044(5) 0.0068(5)
C20 0.0354(9) 0.0281(8) 0.0401(9) -0.0131(7) -0.0069(7) 0.0139(7)
C21 0.0564(11) 0.0225(7) 0.0466(10) 0.0185(7) 0.0244(9) 0.0193(7)
C22 0.0321(7) 0.0227(7) 0.0395(8) 0.0066(6) 0.0110(6) 0.0171(6)
C23 0.0280(7) 0.0241(6) 0.0158(6) 0.0065(5) 0.0048(5) 0.0105(5)
C24 0.0347(8) 0.0459(10) 0.0170(6) 0.0079(6) 0.0026(6) 0.0094(7)
C25 0.0455(10) 0.0628(12) 0.0227(7) 0.0211(8) 0.0105(7) 0.0291(9)
C26 0.0473(10) 0.0473(10) 0.0296(8) 0.0157(7) 0.0183(7) 0.0217(8)
C27 0.0201(6) 0.0314(7) 0.0222(6) 0.0035(5) 0.0023(5) 0.0144(6)
C28 0.0279(7) 0.0326(8) 0.0268(7) 0.0065(6) 0.0019(6) 0.0191(6)
C29 0.0318(8) 0.0395(9) 0.0306(8) -0.0001(7) -0.0045(6) 0.0199(7)
C30 0.0541(12) 0.0713(15) 0.0381(10) -0.0076(10) -0.0177(9) 0.0413(12)
C31 0.0268(7) 0.0188(6) 0.0188(6) -0.0007(5) 0.0024(5) 0.0070(5)
C32 0.0340(7) 0.0235(7) 0.0223(6) 0.0026(5) 0.0092(6) 0.0139(6)
C33 0.0549(11) 0.0292(8) 0.0385(9) 0.0004(7) 0.0199(8) 0.0203(8)
C34 0.0789(15) 0.0507(11) 0.0495(11) 0.0182(9) 0.0339(11) 0.0467(12)
C35 0.0893(16) 0.0514(11) 0.0478(11) 0.0251(9) 0.0360(11) 0.0477(12)
C36 0.0316(9) 0.0397(10) 0.0643(13) -0.0027(9) 0.0045(8) 0.0169(8)
O1 0.0196(4) 0.0130(4) 0.0147(4) 0.0042(3) 0.0012(3) 0.0066(3)
C3 0.0137(5) 0.0157(5) 0.0206(6) 0.0046(4) 0.0035(4) 0.0058(4)
C4 0.0144(5) 0.0209(6) 0.0230(6) 0.0069(5) 0.0031(5) 0.0095(5)
C5 0.0136(5) 0.0135(5) 0.0149(5) 0.0022(4) 0.0043(4) 0.0047(4)
C6 0.0167(5) 0.0173(6) 0.0220(6) 0.0081(5) 0.0051(5) 0.0091(5)
C7 0.0215(6) 0.0216(6) 0.0182(6) 0.0033(5) 0.0021(5) 0.0127(5)
C8 0.0210(6) 0.0309(7) 0.0265(7) 0.0088(6) 0.0075(5) 0.0116(6)
C9 0.0335(8) 0.0268(7) 0.0275(7) 0.0003(6) 0.0057(6) 0.0185(6)
C10 0.0311(7) 0.0368(8) 0.0219(7) 0.0052(6) -0.0001(6) 0.0235(7)
C11 0.0241(6) 0.0177(6) 0.0246(6) 0.0086(5) 0.0080(5) 0.0065(5)
C12 0.0305(8) 0.0309(8) 0.0412(9) 0.0142(7) 0.0189(7) 0.0144(6)

loop_
_atom_type_symbol
_atom_type_description
_atom_type_scat_dispersion_real
_atom_type_scat_dispersion_imag
_atom_type_scat_source
C C 0.0033 0.0016 'International Tables Vol C Tables 4.2.6.8 and 6.1.1.4'
H H 0.0000 0.0000 'International Tables Vol C Tables 4.2.6.8 and 6.1.1.4'
Ag Ag -0.8971 1.1015 'International Tables Vol C Tables 4.2.6.8 and 6.1.1.4'
F F 0.0171 0.0103 'International Tables Vol C Tables 4.2.6.8 and 6.1.1.4'
O O 0.0106 0.0060 'International Tables Vol C Tables 4.2.6.8 and 6.1.1.4'
P P 0.1023 0.0942 'International Tables Vol C Tables 4.2.6.8 and 6.1.1.4'
S S 0.1246 0.1234 'International Tables Vol C Tables 4.2.6.8 and 6.1.1.4'
Sn Sn -0.6537 1.4246 'International Tables Vol C Tables 4.2.6.8 and 6.1.1.4'
Cl Cl 0.1484 0.1585 'International Tables Vol C Tables 4.2.6.8 and 6.1.1.4'

loop_
_geom_angle_atom_site_label_1
_geom_angle_atom_site_label_2
_geom_angle_atom_site_label_3
_geom_angle
_geom_angle_site_symmetry_1
_geom_angle_site_symmetry_3
_geom_angle_publ_flag
C23 Sn1 C27 107.25(6) . . ?
C23 Sn1 C31 105.27(5) . . ?
C27 Sn1 C31 118.35(6) . . ?
C23 Sn1 C1 108.87(5) . . ?
C27 Sn1 C1 111.45(5) . . ?
C31 Sn1 C1 105.23(5) . . ?
P2 Ag1 P1 166.054(11) 2_675 . ?
O3 S1 O4 115.37(10) . . ?
O3 S1 O5 114.97(9) . . ?
O4 S1 O5 114.55(8) . . ?
O3 S1 C35 102.93(11) . . ?
O4 S1 C35 103.16(10) . . ?
O5 S1 C35 103.45(9) . . ?
O1 P1 C7 102.93(6) . . ?
O1 P1 C11 100.46(6) . . ?
C7 P1 C11 115.60(6) . . ?
O1 P1 Ag1 117.88(3) . . ?
C7 P1 Ag1 106.62(4) . . ?
C11 P1 Ag1 113.24(5) . . ?
O2 P2 C15 101.98(5) . . ?
O2 P2 C19 102.67(6) . . ?
C15 P2 C19 115.16(6) . . ?
O2 P2 Ag1 114.93(3) . 2_675 ?
C15 P2 Ag1 110.61(4) . 2_675 ?
C19 P2 Ag1 111.10(5) . 2_675 ?
C5 O2 P2 121.42(8) . . ?
C5 C1 C2 114.85(11) . . ?
C5 C1 Sn1 120.55(9) . . ?
C2 C1 Sn1 122.84(9) . . ?
C3 C2 C1 123.33(11) . . ?
C3 C2 O1 119.64(11) . . ?
C1 C2 O1 116.98(10) . . ?
C17 C15 C18 110.33(11) . . ?
C17 C15 C16 108.94(11) . . ?
C18 C15 C16 109.31(11) . . ?
C17 C15 P2 115.03(10) . . ?
C18 C15 P2 108.80(9) . . ?
C16 C15 P2 104.17(9) . . ?
C20 C19 C22 109.29(13) . . ?
C20 C19 C21 110.19(14) . . ?
C22 C19 C21 108.11(13) . . ?
C20 C19 P2 114.77(11) . . ?
C22 C19 P2 105.86(9) . . ?
C21 C19 P2 108.35(10) . . ?
C24 C23 Sn1 114.12(10) . . ?
C23 C24 C25 113.24(15) . . ?
C26 C25 C24 114.13(16) . . ?
C28 C27 Sn1 114.34(10) . . ?
C29 C28 C27 112.84(13) . . ?
C30 C29 C28 112.97(16) . . ?
C32 C31 Sn1 112.23(9) . . ?
C33 C32 C31 114.67(14) . . ?
C34 C33 C32 113.18(17) . . ?
F2 C35 F1 103.1(9) . . ?
F2A C35 F1A 108.0(7) . . ?
F2A C35 F3A 107.0(4) . . ?
F1A C35 F3A 110.9(7) . . ?
F2 C35 F3 105.1(6) . . ?
F1 C35 F3 108.3(10) . . ?
F2 C35 S1 120.5(6) . . ?
F2A C35 S1 114.2(4) . . ?
F1 C35 S1 113.3(9) . . ?
F1A C35 S1 110.8(6) . . ?
F3A C35 S1 106.0(6) . . ?
F3 C35 S1 105.9(7) . . ?
Cl2A C36 Cl1 124.7(3) . . ?
Cl1 C36 Cl2 104.98(15) . . ?
C2 O1 P1 122.57(8) . . ?
C4 C3 C2 119.04(11) . . ?
C3 C4 C6 120.01(12) . . ?
C6 C5 C1 123.67(11) . . ?
C6 C5 O2 119.91(11) . . ?
C1 C5 O2 116.38(10) . . ?
C4 C6 C5 118.68(11) . . ?
C10 C7 C8 110.01(12) . . ?
C10 C7 C9 110.41(12) . . ?
C8 C7 C9 108.50(12) . . ?
C10 C7 P1 114.40(10) . . ?
C8 C7 P1 103.58(9) . . ?
C9 C7 P1 109.61(10) . . ?
C13 C11 C14 111.81(14) . . ?
C13 C11 C12 108.48(13) . . ?
C14 C11 C12 108.09(14) . . ?
C13 C11 P1 109.06(11) . . ?
C14 C11 P1 113.95(10) . . ?
C12 C11 P1 105.11(10) . . ?

loop_
_geom_bond_atom_site_label_1
_geom_bond_atom_site_label_2
_geom_bond_distance
_geom_bond_site_symmetry_2
_geom_bond_publ_flag
Sn1 C23 2.1574(14) . ?
Sn1 C27 2.1597(14) . ?
Sn1 C31 2.1657(14) . ?
Sn1 C1 2.1799(12) . ?
Ag1 P2 2.4017(3) 2_675 ?
Ag1 P1 2.4044(3) . ?
Cl1 C36 1.757(2) . ?
F1 C35 1.324(16) . ?
F2 C35 1.246(13) . ?
F3 C35 1.464(12) . ?
Cl2 C36 1.807(3) . ?
F1A C35 1.347(11) . ?
F2A C35 1.262(9) . ?
F3A C35 1.399(7) . ?
Cl2A C36 1.675(4) . ?
S1 O3 1.4259(13) . ?
S1 O4 1.4356(13) . ?
S1 O5 1.4406(13) . ?
S1 C35 1.816(2) . ?
P1 O1 1.6418(9) . ?
P1 C7 1.8474(14) . ?
P1 C11 1.8509(14) . ?
P2 O2 1.6407(9) . ?
P2 C15 1.8539(13) . ?
P2 C19 1.8578(14) . ?
O2 C5 1.4067(14) . ?
C1 C5 1.3942(17) . ?
C1 C2 1.3966(17) . ?
C2 C3 1.3895(17) . ?
C2 O1 1.4025(14) . ?
C13 C11 1.522(2) . ?
C14 C11 1.529(2) . ?
C15 C17 1.5339(18) . ?
C15 C18 1.5354(19) . ?
C15 C16 1.5416(19) . ?
C19 C20 1.528(2) . ?
C19 C22 1.536(2) . ?
C19 C21 1.539(2) . ?
C23 C24 1.526(2) . ?
C24 C25 1.532(2) . ?
C25 C26 1.502(3) . ?
C27 C28 1.5242(19) . ?
C28 C29 1.520(2) . ?
C29 C30 1.518(2) . ?
C31 C32 1.525(2) . ?
C32 C33 1.523(2) . ?
C33 C34 1.518(3) . ?
C3 C4 1.3884(18) . ?
C4 C6 1.3894(18) . ?
C5 C6 1.3905(17) . ?
C7 C10 1.5269(18) . ?
C7 C8 1.538(2) . ?
C7 C9 1.5394(19) . ?
C11 C12 1.537(2) . ?
